data_4067965
loop_
_publ_author_name
'Sieb, David'
'Schuhen, Katrin'
'Morgen, Michael'
'Herrmann, Heike'
'Wadepohl, Hubert'
'Lucas, Nigel T.'
'Baker, Robert W.'
'Enders, Markus'

_publ_section_title
;
 Synthesis and Complexation Behavior of Indenyl and Cyclopentadienyl
 Ligands Functionalized with a Naphthyridine Unit
;
_journal_issue 1
_journal_name_full Organometallics
_journal_page_first 356
_journal_paper_doi 10.1021/om2009638
_journal_volume 31
_journal_year 2012
_chemical_formula_sum 'C25 H27 Cl3 N2 O2 Zr'
_chemical_formula_weight 585.06
_space_group_IT_number 2
_symmetry_cell_setting triclinic
_symmetry_Int_Tables_number 2
_symmetry_space_group_name_Hall '-P 1'
_symmetry_space_group_name_H-M 'P -1'
_atom_sites_solution_hydrogens geom
_atom_sites_solution_primary heavy
_atom_sites_solution_secondary difmap
_audit_block_code en_hh1
_audit_creation_method SHELXL-97
_cell_angle_alpha 109.8470(10)
_cell_angle_beta 95.5050(10)
_cell_angle_gamma 96.5940(10)
_cell_formula_units_Z 2
_cell_length_a 9.8970(6)
_cell_length_b 10.9397(7)
_cell_length_c 12.2543(8)
_cell_measurement_reflns_used 7996
_cell_measurement_temperature 100(2)
_cell_measurement_theta_max 31.98
_cell_measurement_theta_min 2.55
_cell_volume 1226.72(13)
_computing_cell_refinement
;
SAINT (Bruker AXS, 1997-2008). Includes estimated systematic errors
 of the unit cell constants from Monte Carlo simulations.
;
_computing_data_collection 'SMART-5.631 (Bruker AXS, 2003)'
_computing_data_reduction 'SAINT (Bruker AXS, 1997-2008); SADABS (Bruker AXS, 2008)'
_computing_publication_material 'SHELXL-97 (Sheldrick, 1997)'
_computing_structure_refinement 'SHELXL-97 (Sheldrick, 1997)'
_computing_structure_solution 'DIRDIF (Beurskens et al., 1999-2008)'
_diffrn_ambient_environment 'perfluoro polyether oil'
_diffrn_ambient_temperature 100(2)
_diffrn_detector 'CCD plate'
_diffrn_detector_area_resol_mean 8.19
_diffrn_detector_type CCD-PXL-KAF2
_diffrn_measured_fraction_theta_full 0.992
_diffrn_measured_fraction_theta_max 0.930
_diffrn_measurement_device 'three-circle diffractometer'
_diffrn_measurement_device_type 'Bruker AXS Smart 1000'
_diffrn_measurement_method '\f- and \w-scans'
_diffrn_measurement_specimen_support 'polyimid foil'
_diffrn_radiation_monochromator graphite
_diffrn_radiation_probe x-ray
_diffrn_radiation_type MoK\a
_diffrn_radiation_wavelength 0.71073
_diffrn_reflns_av_R_equivalents 0.0257
_diffrn_reflns_av_sigmaI/netI 0.0199
_diffrn_reflns_limit_h_max 14
_diffrn_reflns_limit_h_min -14
_diffrn_reflns_limit_k_max 15
_diffrn_reflns_limit_k_min -16
_diffrn_reflns_limit_l_max 18
_diffrn_reflns_limit_l_min 0
_diffrn_reflns_number 31065
_diffrn_reflns_theta_full 30.51
_diffrn_reflns_theta_max 32.25
_diffrn_reflns_theta_min 2.00
_diffrn_source 'fine-focus sealed tube'
_exptl_absorpt_coefficient_mu 0.801
_exptl_absorpt_correction_T_max 0.7464
_exptl_absorpt_correction_T_min 0.6607
_exptl_absorpt_correction_type multi-scan
_exptl_absorpt_process_details
;
multi-scan from symmetry-related measurements (Blessing 1995)
SADABS (Sheldrick & Bruker AXS, 2004-2008)
;
_exptl_crystal_colour 'light green'
_exptl_crystal_density_diffrn 1.584
_exptl_crystal_density_method 'not measured'
_exptl_crystal_description irregular
_exptl_crystal_F_000 596
_exptl_crystal_size_max 0.19
_exptl_crystal_size_mid 0.17
_exptl_crystal_size_min 0.15
_refine_diff_density_max 0.632
_refine_diff_density_min -0.507
_refine_diff_density_rms 0.079
_refine_ls_abs_structure_details 'Flack H D (1983), Acta Cryst. A39, 876-881'
_refine_ls_extinction_method none
_refine_ls_goodness_of_fit_ref 1.041
_refine_ls_hydrogen_treatment constr
_refine_ls_matrix_type full
_refine_ls_number_parameters 298
_refine_ls_number_reflns 8091
_refine_ls_number_restraints 0
_refine_ls_restrained_S_all 1.041
_refine_ls_R_factor_all 0.0312
_refine_ls_R_factor_gt 0.0265
_refine_ls_shift/su_max 0.001
_refine_ls_shift/su_mean 0.000
_refine_ls_structure_factor_coef Fsqd
_refine_ls_weighting_details 'calc w=1/[\s^2^(Fo^2^)+(0.0364P)^2^+0.8834P] where P=(Fo^2^+2Fc^2^)/3'
_refine_ls_weighting_scheme calc
_refine_ls_wR_factor_gt 0.0680
_refine_ls_wR_factor_ref 0.0719
_reflns_number_gt 7313
_reflns_number_total 8091
_reflns_threshold_expression >2sigma(I)
_cod_data_source_file om2009638_si_001.cif
_cod_data_source_block 14
_cod_database_code 4067965
_audit_block_refno 733

loop_
_symmetry_equiv_pos_as_xyz
'x, y, z'
'-x, -y, -z'

loop_
_atom_site_label
_atom_site_type_symbol
_atom_site_fract_x
_atom_site_fract_y
_atom_site_fract_z
_atom_site_U_iso_or_equiv
_atom_site_adp_type
_atom_site_occupancy
_atom_site_symmetry_multiplicity
_atom_site_calc_flag
_atom_site_refinement_flags
Zr Zr 0.227490(12) 0.280361(11) 0.345797(10) 0.01280(4) Uani 1 1 d .
Cl1 Cl -0.00118(3) 0.30118(3) 0.26631(3) 0.01888(6) Uani 1 1 d .
Cl2 Cl 0.17044(3) 0.04055(3) 0.29700(3) 0.01691(6) Uani 1 1 d .
Cl3 Cl 0.28198(3) 0.51210(3) 0.48325(3) 0.01781(6) Uani 1 1 d .
O1 O 0.11808(10) 0.27395(9) 0.50296(9) 0.01626(17) Uani 1 1 d .
N1 N 0.41398(11) 0.25319(11) 0.47358(10) 0.01421(19) Uani 1 1 d .
N5 N 0.70468(14) 0.06642(13) 0.43401(12) 0.0236(2) Uani 1 1 d .
C2 C 0.41647(14) 0.28376(13) 0.58827(12) 0.0169(2) Uani 1 1 d .
H2 H 0.3511 0.3348 0.6252 0.020 Uiso 1 1 calc R
C3 C 0.51101(15) 0.24446(14) 0.65812(12) 0.0197(2) Uani 1 1 d .
H3 H 0.5094 0.2699 0.7402 0.024 Uiso 1 1 calc R
C4 C 0.60525(15) 0.16931(14) 0.60714(13) 0.0196(3) Uani 1 1 d .
H4 H 0.6666 0.1383 0.6524 0.024 Uiso 1 1 calc R
C6 C 0.70354(17) 0.04122(17) 0.32077(15) 0.0280(3) Uani 1 1 d .
H6 H 0.7674 -0.0114 0.2831 0.034 Uiso 1 1 calc R
C7 C 0.61443(16) 0.08664(16) 0.25128(14) 0.0241(3) Uani 1 1 d .
H7 H 0.6193 0.0646 0.1700 0.029 Uiso 1 1 calc R
C8 C 0.52059(14) 0.16295(13) 0.30243(12) 0.0166(2) Uani 1 1 d .
C9 C 0.51394(13) 0.18595(12) 0.42272(11) 0.0147(2) Uani 1 1 d .
C10 C 0.60939(14) 0.13882(13) 0.48589(12) 0.0176(2) Uani 1 1 d .
C11 C 0.43081(13) 0.22694(13) 0.24388(11) 0.0158(2) Uani 1 1 d .
C12 C 0.43319(14) 0.36514(13) 0.28074(12) 0.0167(2) Uani 1 1 d .
H12 H 0.5105 0.4328 0.3333 0.020 Uiso 1 1 calc R
C13 C 0.32472(15) 0.39094(15) 0.21263(13) 0.0199(3) Uani 1 1 d .
H13 H 0.3104 0.4800 0.2129 0.024 Uiso 1 1 calc R
C14 C 0.26165(14) 0.26859(16) 0.12438(12) 0.0205(3) Uani 1 1 d .
C15 C 0.15310(16) 0.2366(2) 0.02950(14) 0.0300(4) Uani 1 1 d .
H15 H 0.1064 0.3030 0.0172 0.036 Uiso 1 1 calc R
C16 C 0.11765(17) 0.1087(2) -0.04339(14) 0.0350(4) Uani 1 1 d .
H16 H 0.0470 0.0867 -0.1082 0.042 Uiso 1 1 calc R
C17 C 0.18389(18) 0.00762(19) -0.02463(14) 0.0320(4) Uani 1 1 d .
H17 H 0.1561 -0.0805 -0.0770 0.038 Uiso 1 1 calc R
C18 C 0.28700(16) 0.03377(16) 0.06714(13) 0.0242(3) Uani 1 1 d .
H18 H 0.3295 -0.0348 0.0798 0.029 Uiso 1 1 calc R
C19 C 0.32806(14) 0.16686(14) 0.14255(12) 0.0181(2) Uani 1 1 d .
C20 C 0.09147(15) 0.16379(13) 0.54404(13) 0.0185(2) Uani 1 1 d .
H20A H 0.1722 0.1179 0.5425 0.022 Uiso 1 1 calc R
H20B H 0.0108 0.0998 0.4953 0.022 Uiso 1 1 calc R
C21 C 0.06386(16) 0.22861(15) 0.66800(13) 0.0223(3) Uani 1 1 d .
H21A H 0.1504 0.2696 0.7226 0.027 Uiso 1 1 calc R
H21B H 0.0115 0.1649 0.6956 0.027 Uiso 1 1 calc R
C22 C -0.02156(17) 0.33244(16) 0.65561(14) 0.0254(3) Uani 1 1 d .
H22A H -0.1210 0.2972 0.6401 0.031 Uiso 1 1 calc R
H22B H -0.0033 0.4118 0.7278 0.031 Uiso 1 1 calc R
C23 C 0.0232(2) 0.36430(19) 0.55389(18) 0.0361(4) Uani 1 1 d .
H23A H -0.0574 0.3529 0.4948 0.043 Uiso 1 1 calc R
H23B H 0.0698 0.4566 0.5804 0.043 Uiso 1 1 calc R
O2 O 0.64109(14) 0.26502(16) -0.08476(12) 0.0396(3) Uani 1 1 d .
C24 C 0.7827(2) 0.3170(2) -0.0700(2) 0.0422(5) Uani 1 1 d .
H24A H 0.8013 0.3498 -0.1340 0.051 Uiso 1 1 calc R
H24B H 0.8395 0.2476 -0.0723 0.051 Uiso 1 1 calc R
C25 C 0.8174(3) 0.4264(3) 0.0449(2) 0.0535(6) Uani 1 1 d .
H25A H 0.8943 0.4103 0.0935 0.064 Uiso 1 1 calc R
H25B H 0.8449 0.5107 0.0337 0.064 Uiso 1 1 calc R
C26 C 0.6937(3) 0.4306(4) 0.1013(3) 0.0906(14) Uani 1 1 d .
H26A H 0.6580 0.5140 0.1108 0.109 Uiso 1 1 calc R
H26B H 0.7138 0.4237 0.1795 0.109 Uiso 1 1 calc R
C27 C 0.5930(3) 0.3173(3) 0.0234(2) 0.0595(7) Uani 1 1 d .
H27A H 0.5804 0.2493 0.0596 0.071 Uiso 1 1 calc R
H27B H 0.5031 0.3457 0.0112 0.071 Uiso 1 1 calc R

loop_
_atom_site_aniso_label
_atom_site_aniso_U_11
_atom_site_aniso_U_22
_atom_site_aniso_U_33
_atom_site_aniso_U_23
_atom_site_aniso_U_13
_atom_site_aniso_U_12
Zr 0.01215(6) 0.01164(6) 0.01420(6) 0.00444(4) 0.00028(4) 0.00204(4)
Cl1 0.01466(13) 0.01978(14) 0.02003(14) 0.00469(11) -0.00124(11) 0.00460(11)
Cl2 0.01915(14) 0.01206(12) 0.01806(14) 0.00377(10) 0.00213(11) 0.00196(10)
Cl3 0.01703(13) 0.01235(13) 0.02147(14) 0.00368(11) -0.00054(11) 0.00206(10)
O1 0.0189(4) 0.0137(4) 0.0195(4) 0.0080(3) 0.0062(3) 0.0063(3)
N1 0.0134(5) 0.0129(5) 0.0154(5) 0.0044(4) 0.0002(4) 0.0018(4)
N5 0.0208(6) 0.0242(6) 0.0289(6) 0.0110(5) 0.0040(5) 0.0106(5)
C2 0.0169(6) 0.0159(5) 0.0167(6) 0.0049(4) 0.0009(4) 0.0019(4)
C3 0.0207(6) 0.0210(6) 0.0170(6) 0.0075(5) -0.0007(5) 0.0018(5)
C4 0.0186(6) 0.0193(6) 0.0220(6) 0.0101(5) -0.0018(5) 0.0021(5)
C6 0.0263(7) 0.0313(8) 0.0311(8) 0.0117(6) 0.0089(6) 0.0177(6)
C7 0.0251(7) 0.0289(7) 0.0213(6) 0.0089(6) 0.0076(5) 0.0124(6)
C8 0.0161(5) 0.0161(6) 0.0175(6) 0.0056(5) 0.0023(4) 0.0031(4)
C9 0.0135(5) 0.0128(5) 0.0172(5) 0.0046(4) 0.0007(4) 0.0026(4)
C10 0.0155(6) 0.0158(6) 0.0216(6) 0.0072(5) -0.0001(5) 0.0031(4)
C11 0.0146(5) 0.0173(6) 0.0152(5) 0.0055(4) 0.0014(4) 0.0026(4)
C12 0.0145(5) 0.0176(6) 0.0187(6) 0.0080(5) 0.0018(4) 0.0007(4)
C13 0.0193(6) 0.0225(6) 0.0220(6) 0.0130(5) 0.0028(5) 0.0040(5)
C14 0.0159(6) 0.0310(7) 0.0169(6) 0.0118(5) 0.0015(5) 0.0028(5)
C15 0.0186(7) 0.0555(11) 0.0198(7) 0.0192(7) 0.0005(5) 0.0054(7)
C16 0.0194(7) 0.0643(12) 0.0144(6) 0.0096(7) -0.0003(5) -0.0047(7)
C17 0.0248(7) 0.0433(10) 0.0156(6) -0.0011(6) 0.0051(5) -0.0096(7)
C18 0.0247(7) 0.0249(7) 0.0168(6) 0.0009(5) 0.0066(5) -0.0025(5)
C19 0.0165(6) 0.0224(6) 0.0143(5) 0.0059(5) 0.0021(4) 0.0001(5)
C20 0.0220(6) 0.0136(5) 0.0222(6) 0.0086(5) 0.0050(5) 0.0031(5)
C21 0.0263(7) 0.0221(6) 0.0225(6) 0.0115(5) 0.0079(5) 0.0047(5)
C22 0.0266(7) 0.0272(7) 0.0268(7) 0.0113(6) 0.0117(6) 0.0094(6)
C23 0.0502(11) 0.0378(9) 0.0428(10) 0.0274(8) 0.0329(9) 0.0328(8)
O2 0.0301(6) 0.0597(9) 0.0266(6) 0.0153(6) 0.0012(5) 0.0000(6)
C24 0.0302(9) 0.0523(12) 0.0428(11) 0.0150(9) 0.0112(8) 0.0023(8)
C25 0.0557(14) 0.0521(14) 0.0462(13) 0.0160(11) 0.0035(11) -0.0096(11)
C26 0.0545(17) 0.109(3) 0.0633(19) -0.0271(19) 0.0128(14) 0.0081(17)
C27 0.0536(14) 0.0612(15) 0.0560(15) 0.0070(12) 0.0321(12) 0.0011(12)

loop_
_atom_type_symbol
_atom_type_description
_atom_type_scat_dispersion_real
_atom_type_scat_dispersion_imag
_atom_type_scat_source
C C 0.0033 0.0016 'International Tables Vol C Tables 4.2.6.8 and 6.1.1.4'
H H 0.0000 0.0000 'International Tables Vol C Tables 4.2.6.8 and 6.1.1.4'
Cl Cl 0.1484 0.1585 'International Tables Vol C Tables 4.2.6.8 and 6.1.1.4'
N N 0.0061 0.0033 'International Tables Vol C Tables 4.2.6.8 and 6.1.1.4'
O O 0.0106 0.0060 'International Tables Vol C Tables 4.2.6.8 and 6.1.1.4'
Zr Zr -2.9673 0.5597 'International Tables Vol C Tables 4.2.6.8 and 6.1.1.4'

loop_
_geom_angle_atom_site_label_1
_geom_angle_atom_site_label_2
_geom_angle_atom_site_label_3
_geom_angle
O1 Zr N1 78.98(4)
O1 Zr Cl1 82.75(3)
N1 Zr Cl1 161.69(3)
O1 Zr C12 146.87(4)
N1 Zr C12 76.65(4)
Cl1 Zr C12 120.54(3)
O1 Zr Cl2 79.35(3)
N1 Zr Cl2 81.67(3)
Cl1 Zr Cl2 93.885(12)
C12 Zr Cl2 118.41(3)
O1 Zr Cl3 77.35(3)
N1 Zr Cl3 82.30(3)
Cl1 Zr Cl3 94.868(12)
C12 Zr Cl3 77.45(3)
Cl2 Zr Cl3 153.807(12)
O1 Zr C11 145.41(4)
N1 Zr C11 68.27(4)
Cl1 Zr C11 129.30(3)
C12 Zr C11 33.36(4)
Cl2 Zr C11 85.06(3)
Cl3 Zr C11 107.89(3)
O1 Zr C13 154.29(4)
N1 Zr C13 109.32(4)
Cl1 Zr C13 87.79(3)
C12 Zr C13 32.77(4)
Cl2 Zr C13 125.29(4)
Cl3 Zr C13 79.72(4)
C11 Zr C13 54.45(5)
O1 Zr C19 153.28(4)
N1 Zr C19 96.09(4)
Cl1 Zr C19 99.74(3)
C12 Zr C19 52.57(4)
Cl2 Zr C19 73.95(3)
Cl3 Zr C19 128.43(3)
C11 Zr C19 31.58(4)
C13 Zr C19 52.05(5)
O1 Zr C14 159.62(4)
N1 Zr C14 120.29(4)
Cl1 Zr C14 77.73(3)
C12 Zr C14 52.21(4)
Cl2 Zr C14 96.03(3)
Cl3 Zr C14 109.94(3)
C11 Zr C14 52.17(4)
C13 Zr C14 31.27(5)
C19 Zr C14 30.31(4)
C20 O1 C23 105.73(11)
C20 O1 Zr 128.06(8)
C23 O1 Zr 123.42(9)
C2 N1 C9 117.61(11)
C2 N1 Zr 123.92(9)
C9 N1 Zr 117.85(8)
C6 N5 C10 116.76(13)
N1 C2 C3 123.38(13)
N1 C2 H2 118.3
C3 C2 H2 118.3
C4 C3 C2 119.63(13)
C4 C3 H3 120.2
C2 C3 H3 120.2
C3 C4 C10 118.72(13)
C3 C4 H4 120.6
C10 C4 H4 120.6
N5 C6 C7 124.84(14)
N5 C6 H6 117.6
C7 C6 H6 117.6
C8 C7 C6 119.34(14)
C8 C7 H7 120.3
C6 C7 H7 120.3
C7 C8 C9 117.26(13)
C7 C8 C11 125.23(13)
C9 C8 C11 117.45(12)
N1 C9 C10 122.31(12)
N1 C9 C8 118.41(12)
C10 C9 C8 119.29(12)
N5 C10 C4 119.56(13)
N5 C10 C9 122.34(13)
C4 C10 C9 118.10(12)
C12 C11 C19 107.58(12)
C12 C11 C8 124.03(12)
C19 C11 C8 128.40(12)
C12 C11 Zr 71.86(8)
C19 C11 Zr 83.01(8)
C8 C11 Zr 111.42(9)
C13 C12 C11 108.76(12)
C13 C12 Zr 76.80(8)
C11 C12 Zr 74.78(8)
C13 C12 H12 125.0
C11 C12 H12 125.0
Zr C12 H12 125.0
C12 C13 C14 107.70(13)
C12 C13 Zr 70.43(8)
C14 C13 Zr 81.82(8)
C12 C13 H13 125.3
C14 C13 H13 125.3
Zr C13 H13 125.3
C15 C14 C19 119.67(15)
C15 C14 C13 132.20(15)
C19 C14 C13 108.13(12)
C15 C14 Zr 124.86(10)
C19 C14 Zr 74.52(8)
C13 C14 Zr 66.91(8)
C16 C15 C14 118.58(17)
C16 C15 H15 120.7
C14 C15 H15 120.7
C15 C16 C17 121.49(15)
C15 C16 H16 119.3
C17 C16 H16 119.3
C18 C17 C16 121.78(16)
C18 C17 H17 119.1
C16 C17 H17 119.1
C17 C18 C19 117.72(16)
C17 C18 H18 121.1
C19 C18 H18 121.1
C18 C19 C14 120.72(13)
C18 C19 C11 131.81(14)
C14 C19 C11 107.47(12)
C18 C19 Zr 124.43(10)
C14 C19 Zr 75.18(8)
C11 C19 Zr 65.41(7)
O1 C20 C21 103.56(11)
O1 C20 H20A 111.0
C21 C20 H20A 111.0
O1 C20 H20B 111.0
C21 C20 H20B 111.0
H20A C20 H20B 109.0
C20 C21 C22 102.00(12)
C20 C21 H21A 111.4
C22 C21 H21A 111.4
C20 C21 H21B 111.4
C22 C21 H21B 111.4
H21A C21 H21B 109.2
C23 C22 C21 104.96(12)
C23 C22 H22A 110.8
C21 C22 H22A 110.8
C23 C22 H22B 110.8
C21 C22 H22B 110.8
H22A C22 H22B 108.8
O1 C23 C22 107.40(13)
O1 C23 H23A 110.2
C22 C23 H23A 110.2
O1 C23 H23B 110.2
C22 C23 H23B 110.2
H23A C23 H23B 108.5
C27 O2 C24 108.19(17)
O2 C24 C25 108.30(18)
O2 C24 H24A 110.0
C25 C24 H24A 110.0
O2 C24 H24B 110.0
C25 C24 H24B 110.0
H24A C24 H24B 108.4
C26 C25 C24 106.5(2)
C26 C25 H25A 110.4
C24 C25 H25A 110.4
C26 C25 H25B 110.4
C24 C25 H25B 110.4
H25A C25 H25B 108.6
C25 C26 C27 106.0(2)
C25 C26 H26A 110.5
C27 C26 H26A 110.5
C25 C26 H26B 110.5
C27 C26 H26B 110.5
H26A C26 H26B 108.7
O2 C27 C26 109.0(2)
O2 C27 H27A 109.9
C26 C27 H27A 109.9
O2 C27 H27B 109.9
C26 C27 H27B 109.9
H27A C27 H27B 108.3

loop_
_geom_bond_atom_site_label_1
_geom_bond_atom_site_label_2
_geom_bond_distance
Zr O1 2.3154(10)
Zr N1 2.4155(11)
Zr Cl1 2.4431(4)
Zr C12 2.4536(13)
Zr Cl2 2.4676(4)
Zr Cl3 2.4834(4)
Zr C11 2.4914(13)
Zr C13 2.5351(14)
Zr C19 2.7194(14)
Zr C14 2.7279(14)
O1 C20 1.4628(16)
O1 C23 1.4679(18)
N1 C2 1.3267(17)
N1 C9 1.3720(17)
N5 C6 1.318(2)
N5 C10 1.3659(18)
C2 C3 1.4077(19)
C2 H2 0.9500
C3 C4 1.369(2)
C3 H3 0.9500
C4 C10 1.414(2)
C4 H4 0.9500
C6 C7 1.412(2)
C6 H6 0.9500
C7 C8 1.3736(19)
C7 H7 0.9500
C8 C9 1.4181(19)
C8 C11 1.4684(18)
C9 C10 1.4142(18)
C11 C12 1.4200(19)
C11 C19 1.4346(19)
C12 C13 1.4095(19)
C12 H12 1.0000
C13 C14 1.430(2)
C13 H13 1.0000
C14 C15 1.423(2)
C14 C19 1.424(2)
C15 C16 1.363(3)
C15 H15 0.9500
C16 C17 1.420(3)
C16 H16 0.9500
C17 C18 1.372(2)
C17 H17 0.9500
C18 C19 1.420(2)
C18 H18 0.9500
C20 C21 1.509(2)
C20 H20A 0.9900
C20 H20B 0.9900
C21 C22 1.530(2)
C21 H21A 0.9900
C21 H21B 0.9900
C22 C23 1.496(2)
C22 H22A 0.9900
C22 H22B 0.9900
C23 H23A 0.9900
C23 H23B 0.9900
O2 C27 1.407(3)
O2 C24 1.421(2)
C24 C25 1.483(3)
C24 H24A 0.9900
C24 H24B 0.9900
C25 C26 1.461(4)
C25 H25A 0.9900
C25 H25B 0.9900
C26 C27 1.473(4)
C26 H26A 0.9900
C26 H26B 0.9900
C27 H27A 0.9900
C27 H27B 0.9900

loop_
_geom_torsion_atom_site_label_1
_geom_torsion_atom_site_label_2
_geom_torsion_atom_site_label_3
_geom_torsion_atom_site_label_4
_geom_torsion
N1 Zr O1 C20 -65.50(10)
Cl1 Zr O1 C20 113.34(10)
C12 Zr O1 C20 -108.71(12)
Cl2 Zr O1 C20 17.98(10)
Cl3 Zr O1 C20 -149.98(10)
C11 Zr O1 C20 -46.74(13)
C13 Zr O1 C20 -177.37(11)
C19 Zr O1 C20 16.07(15)
C14 Zr O1 C20 96.49(15)
N1 Zr O1 C23 136.19(14)
Cl1 Zr O1 C23 -44.97(13)
C12 Zr O1 C23 92.98(15)
Cl2 Zr O1 C23 -140.33(14)
Cl3 Zr O1 C23 51.70(13)
C11 Zr O1 C23 154.95(13)
C13 Zr O1 C23 24.32(18)
C19 Zr O1 C23 -142.24(14)
C14 Zr O1 C23 -61.82(19)
O1 Zr N1 C2 -21.56(10)
Cl1 Zr N1 C2 -25.22(17)
C12 Zr N1 C2 135.82(11)
Cl2 Zr N1 C2 -102.25(10)
Cl3 Zr N1 C2 56.97(10)
C11 Zr N1 C2 169.77(12)
C13 Zr N1 C2 133.18(11)
C19 Zr N1 C2 -174.99(10)
C14 Zr N1 C2 165.60(10)
O1 Zr N1 C9 149.23(10)
Cl1 Zr N1 C9 145.57(8)
C12 Zr N1 C9 -53.39(9)
Cl2 Zr N1 C9 68.54(9)
Cl3 Zr N1 C9 -132.24(9)
C11 Zr N1 C9 -19.44(9)
C13 Zr N1 C9 -56.03(10)
C19 Zr N1 C9 -4.20(10)
C14 Zr N1 C9 -23.61(11)
C9 N1 C2 C3 -3.7(2)
Zr N1 C2 C3 167.14(10)
N1 C2 C3 C4 -0.9(2)
C2 C3 C4 C10 3.2(2)
C10 N5 C6 C7 1.9(3)
N5 C6 C7 C8 0.0(3)
C6 C7 C8 C9 -3.3(2)
C6 C7 C8 C11 174.00(15)
C2 N1 C9 C10 5.93(19)
Zr N1 C9 C10 -165.44(10)
C2 N1 C9 C8 -174.33(12)
Zr N1 C9 C8 14.29(15)
C7 C8 C9 N1 -175.02(13)
C11 C8 C9 N1 7.44(18)
C7 C8 C9 C10 4.7(2)
C11 C8 C9 C10 -172.82(12)
C6 N5 C10 C4 -179.97(15)
C6 N5 C10 C9 -0.4(2)
C3 C4 C10 N5 178.57(13)
C3 C4 C10 C9 -1.0(2)
N1 C9 C10 N5 176.76(13)
C8 C9 C10 N5 -3.0(2)
N1 C9 C10 C4 -3.6(2)
C8 C9 C10 C4 176.61(12)
C7 C8 C11 C12 -119.08(17)
C9 C8 C11 C12 58.25(18)
C7 C8 C11 C19 60.6(2)
C9 C8 C11 C19 -122.06(15)
C7 C8 C11 Zr 158.90(13)
C9 C8 C11 Zr -23.77(14)
O1 Zr C11 C12 -118.69(9)
N1 Zr C11 C12 -98.82(8)
Cl1 Zr C11 C12 87.21(8)
Cl2 Zr C11 C12 178.19(8)
Cl3 Zr C11 C12 -25.09(8)
C13 Zr C11 C12 37.44(8)
C19 Zr C11 C12 111.12(12)
C14 Zr C11 C12 76.62(8)
O1 Zr C11 C19 130.19(8)
N1 Zr C11 C19 150.06(9)
Cl1 Zr C11 C19 -23.92(10)
C12 Zr C11 C19 -111.12(12)
Cl2 Zr C11 C19 67.07(8)
Cl3 Zr C11 C19 -136.22(7)
C13 Zr C11 C19 -73.68(9)
C14 Zr C11 C19 -34.50(8)
O1 Zr C11 C8 1.57(13)
N1 Zr C11 C8 21.44(8)
Cl1 Zr C11 C8 -152.53(7)
C12 Zr C11 C8 120.26(13)
Cl2 Zr C11 C8 -61.55(9)
Cl3 Zr C11 C8 95.17(9)
C13 Zr C11 C8 157.70(11)
C19 Zr C11 C8 -128.62(13)
C14 Zr C11 C8 -163.12(11)
C19 C11 C12 C13 6.25(16)
C8 C11 C12 C13 -174.01(13)
Zr C11 C12 C13 -69.98(10)
C19 C11 C12 Zr 76.22(10)
C8 C11 C12 Zr -104.03(13)
O1 Zr C12 C13 -131.71(9)
N1 Zr C12 C13 -175.40(9)
Cl1 Zr C12 C13 -2.21(9)
Cl2 Zr C12 C13 111.91(8)
Cl3 Zr C12 C13 -90.46(8)
C11 Zr C12 C13 113.96(12)
C19 Zr C12 C13 76.00(9)
C14 Zr C12 C13 37.47(8)
O1 Zr C12 C11 114.32(9)
N1 Zr C12 C11 70.64(8)
Cl1 Zr C12 C11 -116.17(7)
Cl2 Zr C12 C11 -2.05(8)
Cl3 Zr C12 C11 155.58(8)
C13 Zr C12 C11 -113.96(12)
C19 Zr C12 C11 -37.96(7)
C14 Zr C12 C11 -76.49(8)
C11 C12 C13 C14 -5.60(16)
Zr C12 C13 C14 -74.22(10)
C11 C12 C13 Zr 68.63(9)
O1 Zr C13 C12 109.88(11)
N1 Zr C13 C12 4.74(9)
Cl1 Zr C13 C12 178.10(8)
Cl2 Zr C13 C12 -88.71(8)
Cl3 Zr C13 C12 82.74(8)
C11 Zr C13 C12 -38.15(8)
C19 Zr C13 C12 -77.74(9)
C14 Zr C13 C12 -112.15(12)
O1 Zr C13 C14 -137.97(10)
N1 Zr C13 C14 116.89(8)
Cl1 Zr C13 C14 -69.75(8)
C12 Zr C13 C14 112.15(12)
Cl2 Zr C13 C14 23.45(10)
Cl3 Zr C13 C14 -165.10(9)
C11 Zr C13 C14 74.01(9)
C19 Zr C13 C14 34.42(8)
C12 C13 C14 C15 -176.76(15)
Zr C13 C14 C15 116.88(17)
C12 C13 C14 C19 2.78(16)
Zr C13 C14 C19 -63.58(10)
C12 C13 C14 Zr 66.36(10)
O1 Zr C14 C15 -2.9(2)
N1 Zr C14 C15 156.56(14)
Cl1 Zr C14 C15 -19.98(14)
C12 Zr C14 C15 -165.74(17)
Cl2 Zr C14 C15 72.70(15)
Cl3 Zr C14 C15 -110.76(14)
C11 Zr C14 C15 151.65(17)
C13 Zr C14 C15 -126.36(19)
C19 Zr C14 C15 115.66(18)
O1 Zr C14 C19 -118.52(12)
N1 Zr C14 C19 40.90(10)
Cl1 Zr C14 C19 -135.64(8)
C12 Zr C14 C19 78.61(9)
Cl2 Zr C14 C19 -42.96(8)
Cl3 Zr C14 C19 133.59(8)
C11 Zr C14 C19 36.00(8)
C13 Zr C14 C19 117.98(12)
O1 Zr C14 C13 123.50(12)
N1 Zr C14 C13 -77.08(9)
Cl1 Zr C14 C13 106.38(8)
C12 Zr C14 C13 -39.37(8)
Cl2 Zr C14 C13 -160.94(8)
Cl3 Zr C14 C13 15.61(9)
C11 Zr C14 C13 -81.98(9)
C19 Zr C14 C13 -117.98(12)
C19 C14 C15 C16 -1.4(2)
C13 C14 C15 C16 178.07(16)
Zr C14 C15 C16 -92.71(17)
C14 C15 C16 C17 1.7(2)
C15 C16 C17 C18 -0.4(3)
C16 C17 C18 C19 -1.2(2)
C17 C18 C19 C14 1.4(2)
C17 C18 C19 C11 -179.57(15)
C17 C18 C19 Zr 94.08(16)
C15 C14 C19 C18 -0.1(2)
C13 C14 C19 C18 -179.72(13)
Zr C14 C19 C18 121.54(13)
C15 C14 C19 C11 -179.34(13)
C13 C14 C19 C11 1.05(16)
Zr C14 C19 C11 -57.69(9)
C15 C14 C19 Zr -121.65(13)
C13 C14 C19 Zr 58.74(10)
C12 C11 C19 C18 176.44(14)
C8 C11 C19 C18 -3.3(3)
Zr C11 C19 C18 -115.15(16)
C12 C11 C19 C14 -4.45(15)
C8 C11 C19 C14 175.82(13)
Zr C11 C19 C14 63.96(10)
C12 C11 C19 Zr -68.41(9)
C8 C11 C19 Zr 111.86(14)
O1 Zr C19 C18 19.77(18)
N1 Zr C19 C18 97.32(13)
Cl1 Zr C19 C18 -73.45(13)
C12 Zr C19 C18 165.35(15)
Cl2 Zr C19 C18 17.82(12)
Cl3 Zr C19 C18 -177.69(11)
C11 Zr C19 C18 125.11(17)
C13 Zr C19 C18 -152.88(15)
C14 Zr C19 C18 -117.34(16)
O1 Zr C19 C14 137.11(9)
N1 Zr C19 C14 -145.35(8)
Cl1 Zr C19 C14 43.89(8)
C12 Zr C19 C14 -77.31(9)
Cl2 Zr C19 C14 135.16(8)
Cl3 Zr C19 C14 -60.36(9)
C11 Zr C19 C14 -117.55(12)
C13 Zr C19 C14 -35.54(8)
O1 Zr C19 C11 -105.34(10)
N1 Zr C19 C11 -27.80(8)
Cl1 Zr C19 C11 161.44(8)
C12 Zr C19 C11 40.24(8)
Cl2 Zr C19 C11 -107.29(8)
Cl3 Zr C19 C11 57.20(9)
C13 Zr C19 C11 82.01(9)
C14 Zr C19 C11 117.55(12)
C23 O1 C20 C21 -37.39(16)
Zr O1 C20 C21 161.30(9)
O1 C20 C21 C22 39.85(14)
C20 C21 C22 C23 -27.59(17)
C20 O1 C23 C22 19.67(19)
Zr O1 C23 C22 -177.92(11)
C21 C22 C23 O1 5.6(2)
C27 O2 C24 C25 -11.8(3)
O2 C24 C25 C26 4.2(3)
C24 C25 C26 C27 4.6(4)
C24 O2 C27 C26 14.9(4)
C25 C26 C27 O2 -12.1(4)
